data_4135399
loop_
_publ_author_name
'Gangadharappa, Sathish Chatnahalli'
'Maisuls, Iv\'an'
'Schwab, Dominik A.'
'K\"osters, Jutta'
'Doltsinis, Nikos L.'
'Strassert, Cristian A.'

_publ_section_title
;
 Compensation of Hybridization Defects in Phosphorescent Complexes with
 Pnictogen-Based Ligands-A Structural, Photophysical, and Theoretical
 Case-Study with Predictive Character.
;
_journal_issue 51
_journal_name_full 'Journal of the American Chemical Society'
_journal_page_first 21353
_journal_page_last 21367
_journal_paper_doi 10.1021/jacs.0c09467
_journal_volume 142
_journal_year 2020
_chemical_formula_sum 'C71 H72 As2 Cl2 N14 Pt2'
_chemical_formula_weight 1732.34
_space_group_crystal_system monoclinic
_space_group_IT_number 15
_space_group_name_Hall '-C 2yc'
_space_group_name_H-M_alt 'C 1 2/c 1'
_atom_sites_solution_hydrogens geom
_audit_creation_method SHELXL-2014/7
_cell_angle_alpha 90
_cell_angle_beta 118.3510(10)
_cell_angle_gamma 90
_cell_formula_units_Z 4
_cell_length_a 26.3591(5)
_cell_length_b 15.2165(3)
_cell_length_c 19.6700(7)
_cell_measurement_reflns_used 48966
_cell_measurement_temperature 90(2)
_cell_measurement_theta_max 31.27
_cell_measurement_theta_min 2.22
_cell_volume 6943.2(3)
_computing_cell_refinement 'STOE X-AREA'
_computing_data_collection 'STOE X-AREA'
_computing_data_reduction 'STOE X-RED'
_computing_structure_refinement 'SHELXL-2014/7 (Sheldrick, 2014)'
_computing_structure_solution 'SHELXL-2014/7 (Sheldrick, 2014)'
_diffrn_ambient_temperature 90(2)
_diffrn_measured_fraction_theta_full 0.997
_diffrn_measured_fraction_theta_max 0.996
_diffrn_measurement_device_type Pilatus100K
_diffrn_measurement_method 'rotation method'
_diffrn_radiation_type MoK\a
_diffrn_radiation_wavelength 0.71073
_diffrn_reflns_av_R_equivalents 0.0426
_diffrn_reflns_av_unetI/netI 0.0333
_diffrn_reflns_Laue_measured_fraction_full 0.997
_diffrn_reflns_Laue_measured_fraction_max 0.996
_diffrn_reflns_limit_h_max 33
_diffrn_reflns_limit_h_min -34
_diffrn_reflns_limit_k_max 19
_diffrn_reflns_limit_k_min -20
_diffrn_reflns_limit_l_max 25
_diffrn_reflns_limit_l_min -25
_diffrn_reflns_number 46029
_diffrn_reflns_point_group_measured_fraction_full 0.997
_diffrn_reflns_point_group_measured_fraction_max 0.996
_diffrn_reflns_theta_full 25.242
_diffrn_reflns_theta_max 27.878
_diffrn_reflns_theta_min 2.477
_diffrn_source 'Mo Genix 3D VHF'
_exptl_absorpt_coefficient_mu 5.100
_exptl_absorpt_correction_T_max 0.8969
_exptl_absorpt_correction_T_min 0.5091
_exptl_absorpt_correction_type numerical
_exptl_absorpt_process_details 'STOE X-RED'
_exptl_crystal_colour yellow
_exptl_crystal_density_diffrn 1.657
_exptl_crystal_description plate
_exptl_crystal_F_000 3408
_exptl_crystal_size_max 0.300
_exptl_crystal_size_mid 0.160
_exptl_crystal_size_min 0.042
_refine_diff_density_max 0.928
_refine_diff_density_min -1.069
_refine_diff_density_rms 0.100
_refine_ls_extinction_method none
_refine_ls_goodness_of_fit_ref 1.024
_refine_ls_hydrogen_treatment constr
_refine_ls_matrix_type full
_refine_ls_number_parameters 430
_refine_ls_number_reflns 8222
_refine_ls_number_restraints 81
_refine_ls_restrained_S_all 1.032
_refine_ls_R_factor_all 0.0412
_refine_ls_R_factor_gt 0.0285
_refine_ls_shift/su_max 0.004
_refine_ls_shift/su_mean 0.000
_refine_ls_structure_factor_coef Fsqd
_refine_ls_weighting_details 'w=1/[\s^2^(Fo^2^)+(0.0387P)^2^] where P=(Fo^2^+2Fc^2^)/3'
_refine_ls_weighting_scheme calc
_refine_ls_wR_factor_gt 0.0654
_refine_ls_wR_factor_ref 0.0689
_reflns_Friedel_coverage 0.000
_reflns_number_gt 6571
_reflns_number_total 8222
_reflns_threshold_expression 'I > 2\s(I)'
_cod_data_source_file sh7_c2c_a_[tBu_As].cif
_cod_data_source_block sh7_c2c_a
_cod_depositor_comments 'Adding full bibliography for 4135398--4135402.cif.'
_cod_original_sg_symbol_H-M 'C 2/c'
_cod_database_code 4135399
_shelx_shelxl_version_number 2014/7
_shelx_space_group_comment
;
The symmetry employed for this shelxl refinement is uniquely defined
by the following loop, which should always be used as a source of
symmetry information in preference to the above space-group names.
They are only intended as comments.
;
_shelx_estimated_absorpt_t_min 0.310
_shelx_estimated_absorpt_t_max 0.814

loop_
_space_group_symop_operation_xyz
'x, y, z'
'-x, y, -z+1/2'
'x+1/2, y+1/2, z'
'-x+1/2, y+1/2, -z+1/2'
'-x, -y, -z'
'x, -y, z-1/2'
'-x+1/2, -y+1/2, -z'
'x+1/2, -y+1/2, z-1/2'

loop_
_atom_site_label
_atom_site_type_symbol
_atom_site_fract_x
_atom_site_fract_y
_atom_site_fract_z
_atom_site_U_iso_or_equiv
_atom_site_adp_type
_atom_site_occupancy
_atom_site_site_symmetry_order
_atom_site_calc_flag
_atom_site_refinement_flags_posn
_atom_site_refinement_flags_adp
_atom_site_refinement_flags_occupancy
_atom_site_disorder_assembly
_atom_site_disorder_group
N1 N 0.71196(13) 0.20960(19) 0.56673(18) 0.0310(6) Uani 1 1 d . . . . .
N2 N 0.67034(15) 0.1478(2) 0.5472(2) 0.0379(7) Uani 1 1 d . . . . .
C3 C 0.6982(2) 0.0717(3) 0.5554(2) 0.0415(9) Uani 1 1 d . . . . .
N4 N 0.75567(16) 0.0809(2) 0.5795(2) 0.0402(8) Uani 1 1 d . . . . .
C5 C 0.76187(17) 0.1680(2) 0.5859(2) 0.0344(8) Uani 1 1 d . . . . .
C6 C 0.81396(17) 0.2210(3) 0.6156(2) 0.0341(8) Uani 1 1 d . . . . .
N7 N 0.80283(13) 0.3051(2) 0.62646(18) 0.0322(7) Uani 1 1 d . . . . .
C8 C 0.86976(19) 0.1971(3) 0.6357(2) 0.0417(9) Uani 1 1 d . . . . .
H8 H 0.8790 0.1382 0.6298 0.050 Uiso 1 1 calc R U . . .
C9 C 0.91211(18) 0.2614(3) 0.6646(2) 0.0436(10) Uani 1 1 d . . . . .
H9 H 0.9505 0.2463 0.6771 0.052 Uiso 1 1 calc R U . . .
C10 C 0.89978(18) 0.3470(3) 0.6758(2) 0.0435(9) Uani 1 1 d . . . . .
H10 H 0.9293 0.3901 0.6967 0.052 Uiso 1 1 calc R U . . .
C11 C 0.84316(17) 0.3681(3) 0.6557(2) 0.0336(8) Uani 1 1 d . . . . .
C12 C 0.81908(16) 0.4502(3) 0.6645(2) 0.0338(8) Uani 1 1 d . . . . .
N13 N 0.84332(15) 0.5265(2) 0.6975(2) 0.0398(8) Uani 1 1 d . . . . .
C14 C 0.79676(19) 0.5741(3) 0.6896(2) 0.0386(9) Uani 1 1 d . . . . .
N15 N 0.74689(15) 0.5311(2) 0.65390(19) 0.0354(7) Uani 1 1 d . . . . .
N16 N 0.76149(14) 0.4513(2) 0.63800(19) 0.0336(7) Uani 1 1 d . . . . .
C17 C 0.6698(2) -0.0171(3) 0.5456(3) 0.0523(11) Uani 1 1 d . U . . .
C18 C 0.6891(2) -0.0565(3) 0.6248(3) 0.0561(12) Uani 1 1 d . U . . .
H18A H 0.6716 -0.1147 0.6193 0.084 Uiso 1 1 calc R U . . .
H18B H 0.6769 -0.0183 0.6545 0.084 Uiso 1 1 calc R U . . .
H18C H 0.7312 -0.0620 0.6519 0.084 Uiso 1 1 calc R U . . .
C19 C 0.6877(4) -0.0777(4) 0.4994(4) 0.086(2) Uani 1 1 d . U . . .
H19A H 0.6698 -0.0579 0.4455 0.130 Uiso 1 1 calc R U . . .
H19B H 0.6752 -0.1378 0.5015 0.130 Uiso 1 1 calc R U . . .
H19C H 0.7297 -0.0765 0.5212 0.130 Uiso 1 1 calc R U . . .
C20 C 0.6040(3) -0.0065(4) 0.5058(5) 0.099(3) Uani 1 1 d . U . . .
H20A H 0.5911 0.0246 0.4567 0.148 Uiso 1 1 calc R U . . .
H20B H 0.5931 0.0273 0.5393 0.148 Uiso 1 1 calc R U . . .
H20C H 0.5859 -0.0646 0.4960 0.148 Uiso 1 1 calc R U . . .
C21 C 0.8002(2) 0.6680(3) 0.7155(3) 0.0470(10) Uani 1 1 d . U . . .
C22 C 0.8557(3) 0.6817(4) 0.7918(3) 0.0669(15) Uani 1 1 d . U . . .
H22A H 0.8566 0.6403 0.8305 0.100 Uiso 1 1 calc R U . . .
H22B H 0.8569 0.7420 0.8099 0.100 Uiso 1 1 calc R U . . .
H22C H 0.8892 0.6714 0.7836 0.100 Uiso 1 1 calc R U . . .
C23 C 0.7482(2) 0.6895(3) 0.7275(3) 0.0545(12) Uani 1 1 d . U . . .
H23A H 0.7126 0.6823 0.6785 0.082 Uiso 1 1 calc R U . . .
H23B H 0.7511 0.7503 0.7453 0.082 Uiso 1 1 calc R U . . .
H23C H 0.7476 0.6496 0.7662 0.082 Uiso 1 1 calc R U . . .
C24 C 0.8003(3) 0.7279(3) 0.6533(4) 0.084(2) Uani 1 1 d . U . . .
H24A H 0.8342 0.7149 0.6467 0.126 Uiso 1 1 calc R U . . .
H24B H 0.8017 0.7894 0.6689 0.126 Uiso 1 1 calc R U . . .
H24C H 0.7652 0.7179 0.6044 0.126 Uiso 1 1 calc R U . . .
Pt25 Pt 0.72069(2) 0.33883(2) 0.59341(2) 0.02853(5) Uani 1 1 d . . . . .
As26 As 0.62715(2) 0.39554(2) 0.55296(2) 0.02922(8) Uani 1 1 d . . . . .
C27 C 0.55961(16) 0.3352(3) 0.4752(2) 0.0321(7) Uani 1 1 d . . . . .
C28 C 0.55207(17) 0.2469(3) 0.4850(2) 0.0375(8) Uani 1 1 d . . . . .
H28 H 0.5808 0.2159 0.5280 0.045 Uiso 1 1 calc R U . . .
C29 C 0.50269(18) 0.2035(3) 0.4321(3) 0.0419(9) Uani 1 1 d . . . . .
H29 H 0.4974 0.1429 0.4387 0.050 Uiso 1 1 calc R U . . .
C30 C 0.46089(18) 0.2494(3) 0.3691(3) 0.0442(10) Uani 1 1 d . . . . .
H30 H 0.4267 0.2204 0.3333 0.053 Uiso 1 1 calc R U . . .
C31 C 0.46898(18) 0.3370(3) 0.3586(2) 0.0422(9) Uani 1 1 d . . . . .
H31 H 0.4407 0.3676 0.3148 0.051 Uiso 1 1 calc R U . . .
C32 C 0.51829(17) 0.3805(3) 0.4116(2) 0.0364(8) Uani 1 1 d . . . . .
H32 H 0.5237 0.4409 0.4045 0.044 Uiso 1 1 calc R U . . .
C33 C 0.60730(15) 0.4150(2) 0.6348(2) 0.0298(7) Uani 1 1 d . . . . .
C34 C 0.55533(16) 0.3861(3) 0.6283(2) 0.0333(8) Uani 1 1 d . . . . .
H34 H 0.5291 0.3547 0.5837 0.040 Uiso 1 1 calc R U . . .
C35 C 0.54158(18) 0.4030(3) 0.6868(2) 0.0387(9) Uani 1 1 d . . . . .
H35 H 0.5056 0.3840 0.6818 0.046 Uiso 1 1 calc R U . . .
C36 C 0.58033(18) 0.4476(3) 0.7528(2) 0.0400(9) Uani 1 1 d . . . . .
H36 H 0.5709 0.4593 0.7929 0.048 Uiso 1 1 calc R U . . .
C37 C 0.63265(17) 0.4751(3) 0.7599(2) 0.0366(8) Uani 1 1 d . . . . .
H37 H 0.6593 0.5049 0.8053 0.044 Uiso 1 1 calc R U . . .
C38 C 0.64673(17) 0.4594(2) 0.7011(2) 0.0334(8) Uani 1 1 d . . . . .
H38 H 0.6826 0.4787 0.7059 0.040 Uiso 1 1 calc R U . . .
C39 C 0.62213(17) 0.5126(2) 0.5115(2) 0.0335(8) Uani 1 1 d . . . . .
C40 C 0.59169(16) 0.5778(2) 0.5250(2) 0.0354(8) Uani 1 1 d . . . . .
H40 H 0.5717 0.5649 0.5533 0.042 Uiso 1 1 calc R U . . .
C41 C 0.59018(17) 0.6626(3) 0.4974(2) 0.0393(9) Uani 1 1 d . . . . .
H41 H 0.5698 0.7078 0.5075 0.047 Uiso 1 1 calc R U . . .
C42 C 0.6185(2) 0.6804(3) 0.4554(3) 0.0454(10) Uani 1 1 d . . . . .
H42 H 0.6168 0.7378 0.4354 0.054 Uiso 1 1 calc R U . . .
C44 C 0.65165(19) 0.5303(3) 0.4708(2) 0.0414(9) Uani 1 1 d . . . . .
H44 H 0.6731 0.4855 0.4623 0.050 Uiso 1 1 calc R U . . .
C43 C 0.6495(2) 0.6152(3) 0.4422(3) 0.0479(10) Uani 1 1 d . . . . .
H43 H 0.6692 0.6282 0.4137 0.058 Uiso 1 1 calc R U . . .
C1L C 1.0000 0.553(3) 0.7500 0.67(15) Uiso 0.486(11) 2 d DS . P A 1
Cl1L Cl 0.9728(6) 0.5098(12) 0.8065(8) 0.352(10) Uiso 0.486(11) 1 d D . P A 1
C1M C 0.9891(11) 0.573(2) 0.8352(12) 0.049(7) Uiso 0.159(5) 1 d D . P B 2
Cl1M Cl 0.9600(4) 0.5347(7) 0.8961(6) 0.076(4) Uiso 0.159(5) 1 d D . P B 2
Cl2M Cl 0.9624(12) 0.5762(18) 0.7361(10) 0.183(10) Uiso 0.159(5) 1 d D . P B 2
C1N C 1.0000 0.691(2) 0.7500 0.045(7) Uiso 0.196(7) 2 d DS . P C 3
Cl1N Cl 0.9957(6) 0.6720(9) 0.6631(5) 0.129(6) Uiso 0.196(7) 1 d D . P C 3

loop_
_atom_site_aniso_label
_atom_site_aniso_U_11
_atom_site_aniso_U_22
_atom_site_aniso_U_33
_atom_site_aniso_U_23
_atom_site_aniso_U_13
_atom_site_aniso_U_12
N1 0.0499(18) 0.0214(14) 0.0242(15) -0.0015(11) 0.0196(14) 0.0014(12)
N2 0.053(2) 0.0300(17) 0.0293(17) -0.0004(13) 0.0183(15) -0.0018(13)
C3 0.068(3) 0.0248(18) 0.034(2) 0.0039(16) 0.026(2) 0.0060(17)
N4 0.064(2) 0.0302(17) 0.0296(17) 0.0023(13) 0.0253(17) 0.0067(15)
C5 0.053(2) 0.0270(18) 0.0294(19) 0.0041(15) 0.0247(18) 0.0128(15)
C6 0.048(2) 0.0317(19) 0.0273(19) 0.0068(15) 0.0220(17) 0.0120(15)
N7 0.0401(17) 0.0323(16) 0.0260(16) 0.0025(12) 0.0170(14) 0.0043(12)
C8 0.056(3) 0.040(2) 0.032(2) 0.0069(17) 0.024(2) 0.0150(18)
C9 0.044(2) 0.058(3) 0.029(2) 0.0047(18) 0.0170(18) 0.0163(19)
C10 0.045(2) 0.053(3) 0.033(2) 0.0006(19) 0.0184(18) 0.0028(18)
C11 0.043(2) 0.0356(19) 0.0252(19) -0.0006(15) 0.0185(17) 0.0016(15)
C12 0.042(2) 0.0319(19) 0.031(2) -0.0023(15) 0.0197(17) -0.0040(14)
N13 0.052(2) 0.0380(19) 0.0353(19) -0.0053(14) 0.0258(16) -0.0070(15)
C14 0.060(2) 0.0301(19) 0.033(2) -0.0016(16) 0.0286(19) -0.0064(17)
N15 0.055(2) 0.0228(15) 0.0326(17) -0.0011(12) 0.0245(16) -0.0020(13)
N16 0.0475(18) 0.0243(15) 0.0327(18) -0.0015(12) 0.0221(15) 0.0004(12)
C17 0.083(3) 0.027(2) 0.042(2) -0.0038(17) 0.025(2) -0.0038(19)
C18 0.086(3) 0.038(2) 0.053(3) 0.001(2) 0.040(3) -0.010(2)
C19 0.183(6) 0.035(3) 0.079(4) -0.018(3) 0.093(5) -0.023(3)
C20 0.089(4) 0.040(3) 0.118(6) 0.008(3) 0.009(4) -0.017(3)
C21 0.081(3) 0.033(2) 0.042(2) -0.0078(17) 0.041(2) -0.0134(19)
C22 0.090(4) 0.054(3) 0.064(3) -0.027(2) 0.042(3) -0.030(3)
C23 0.089(3) 0.031(2) 0.057(3) -0.014(2) 0.045(3) -0.006(2)
C24 0.186(7) 0.031(3) 0.079(4) -0.001(2) 0.098(4) -0.009(3)
Pt25 0.04092(8) 0.02190(7) 0.02690(7) 0.00012(6) 0.01946(6) 0.00233(5)
As26 0.0407(2) 0.02400(17) 0.02560(18) 0.00057(13) 0.01784(16) 0.00289(13)
C27 0.0375(18) 0.0334(18) 0.0262(18) -0.0024(15) 0.0158(15) 0.0019(15)
C28 0.045(2) 0.036(2) 0.031(2) -0.0022(16) 0.0183(18) -0.0001(16)
C29 0.051(2) 0.039(2) 0.036(2) -0.0038(18) 0.021(2) -0.0039(17)
C30 0.044(2) 0.052(3) 0.036(2) -0.0094(19) 0.0176(19) -0.0029(18)
C31 0.044(2) 0.052(2) 0.028(2) -0.0020(19) 0.0144(17) 0.0087(19)
C32 0.047(2) 0.032(2) 0.031(2) -0.0013(15) 0.0195(18) 0.0071(16)
C33 0.0391(19) 0.0261(17) 0.0296(19) 0.0022(14) 0.0206(16) 0.0032(13)
C34 0.038(2) 0.034(2) 0.0279(19) 0.0011(15) 0.0161(16) 0.0027(15)
C35 0.044(2) 0.039(2) 0.038(2) 0.0035(17) 0.0226(19) 0.0045(16)
C36 0.055(2) 0.039(2) 0.036(2) -0.0004(17) 0.029(2) 0.0015(17)
C37 0.048(2) 0.033(2) 0.032(2) -0.0031(16) 0.0218(18) -0.0021(16)
C38 0.042(2) 0.0327(19) 0.028(2) 0.0009(15) 0.0185(17) 0.0005(15)
C39 0.048(2) 0.0270(18) 0.0269(19) 0.0013(14) 0.0190(17) 0.0000(15)
C40 0.0376(19) 0.0302(18) 0.035(2) 0.0017(16) 0.0147(17) 0.0027(14)
C41 0.045(2) 0.0293(19) 0.036(2) -0.0013(17) 0.0132(18) 0.0027(16)
C42 0.065(3) 0.026(2) 0.039(2) 0.0046(16) 0.019(2) -0.0027(17)
C44 0.065(3) 0.029(2) 0.039(2) 0.0026(16) 0.032(2) 0.0024(17)
C43 0.078(3) 0.036(2) 0.039(2) 0.0016(18) 0.035(2) -0.004(2)

loop_
_atom_type_symbol
_atom_type_description
_atom_type_scat_dispersion_real
_atom_type_scat_dispersion_imag
_atom_type_scat_source
C C 0.0033 0.0016 'International Tables Vol C Tables 4.2.6.8 and 6.1.1.4'
H H 0.0000 0.0000 'International Tables Vol C Tables 4.2.6.8 and 6.1.1.4'
As As 0.0499 2.0058 'International Tables Vol C Tables 4.2.6.8 and 6.1.1.4'
N N 0.0061 0.0033 'International Tables Vol C Tables 4.2.6.8 and 6.1.1.4'
Pt Pt -1.7033 8.3905 'International Tables Vol C Tables 4.2.6.8 and 6.1.1.4'
Cl Cl 0.1484 0.1585 'International Tables Vol C Tables 4.2.6.8 and 6.1.1.4'

loop_
_geom_angle_atom_site_label_1
_geom_angle_atom_site_label_2
_geom_angle_atom_site_label_3
_geom_angle
_geom_angle_site_symmetry_1
_geom_angle_site_symmetry_3
_geom_angle_publ_flag
C5 N1 N2 107.9(3) . . ?
C5 N1 Pt25 114.2(3) . . ?
N2 N1 Pt25 136.5(3) . . ?
C3 N2 N1 104.0(3) . . ?
N2 C3 N4 114.1(4) . . ?
N2 C3 C17 123.2(4) . . ?
N4 C3 C17 122.5(4) . . ?
C5 N4 C3 101.6(3) . . ?
N4 C5 N1 112.5(4) . . ?
N4 C5 C6 129.7(3) . . ?
N1 C5 C6 117.7(3) . . ?
N7 C6 C8 119.1(4) . . ?
N7 C6 C5 110.7(3) . . ?
C8 C6 C5 130.1(4) . . ?
C11 N7 C6 123.8(3) . . ?
C11 N7 Pt25 117.9(3) . . ?
C6 N7 Pt25 118.2(3) . . ?
C6 C8 C9 118.2(4) . . ?
C6 C8 H8 120.9 . . ?
C9 C8 H8 120.9 . . ?
C10 C9 C8 121.6(4) . . ?
C10 C9 H9 119.2 . . ?
C8 C9 H9 119.2 . . ?
C9 C10 C11 118.3(4) . . ?
C9 C10 H10 120.8 . . ?
C11 C10 H10 120.8 . . ?
N7 C11 C10 118.8(4) . . ?
N7 C11 C12 111.4(3) . . ?
C10 C11 C12 129.7(4) . . ?
N13 C12 N16 111.6(3) . . ?
N13 C12 C11 132.2(4) . . ?
N16 C12 C11 116.1(3) . . ?
C12 N13 C14 102.0(3) . . ?
N15 C14 N13 114.0(4) . . ?
N15 C14 C21 122.1(4) . . ?
N13 C14 C21 123.8(4) . . ?
C14 N15 N16 104.2(3) . . ?
C12 N16 N15 108.2(3) . . ?
C12 N16 Pt25 115.7(2) . . ?
N15 N16 Pt25 136.0(3) . . ?
C3 C17 C18 108.6(4) . . ?
C3 C17 C19 110.1(4) . . ?
C18 C17 C19 109.2(4) . . ?
C3 C17 C20 110.0(4) . . ?
C18 C17 C20 108.1(5) . . ?
C19 C17 C20 110.8(5) . . ?
C17 C18 H18A 109.5 . . ?
C17 C18 H18B 109.5 . . ?
H18A C18 H18B 109.5 . . ?
C17 C18 H18C 109.5 . . ?
H18A C18 H18C 109.5 . . ?
H18B C18 H18C 109.5 . . ?
C17 C19 H19A 109.5 . . ?
C17 C19 H19B 109.5 . . ?
H19A C19 H19B 109.5 . . ?
C17 C19 H19C 109.5 . . ?
H19A C19 H19C 109.5 . . ?
H19B C19 H19C 109.5 . . ?
C17 C20 H20A 109.5 . . ?
C17 C20 H20B 109.5 . . ?
H20A C20 H20B 109.5 . . ?
C17 C20 H20C 109.5 . . ?
H20A C20 H20C 109.5 . . ?
H20B C20 H20C 109.5 . . ?
C14 C21 C24 108.6(4) . . ?
C14 C21 C22 109.7(4) . . ?
C24 C21 C22 109.8(5) . . ?
C14 C21 C23 109.8(4) . . ?
C24 C21 C23 109.7(5) . . ?
C22 C21 C23 109.2(4) . . ?
C21 C22 H22A 109.5 . . ?
C21 C22 H22B 109.5 . . ?
H22A C22 H22B 109.5 . . ?
C21 C22 H22C 109.5 . . ?
H22A C22 H22C 109.5 . . ?
H22B C22 H22C 109.5 . . ?
C21 C23 H23A 109.5 . . ?
C21 C23 H23B 109.5 . . ?
H23A C23 H23B 109.5 . . ?
C21 C23 H23C 109.5 . . ?
H23A C23 H23C 109.5 . . ?
H23B C23 H23C 109.5 . . ?
C21 C24 H24A 109.5 . . ?
C21 C24 H24B 109.5 . . ?
H24A C24 H24B 109.5 . . ?
C21 C24 H24C 109.5 . . ?
H24A C24 H24C 109.5 . . ?
H24B C24 H24C 109.5 . . ?
N16 Pt25 N7 78.66(13) . . ?
N16 Pt25 N1 157.34(13) . . ?
N7 Pt25 N1 78.90(13) . . ?
N16 Pt25 As26 95.36(9) . . ?
N7 Pt25 As26 173.27(9) . . ?
N1 Pt25 As26 107.21(9) . . ?
C33 As26 C39 102.61(15) . . ?
C33 As26 C27 102.61(15) . . ?
C39 As26 C27 104.45(16) . . ?
C33 As26 Pt25 115.22(11) . . ?
C39 As26 Pt25 109.20(12) . . ?
C27 As26 Pt25 120.81(11) . . ?
C28 C27 C32 120.2(4) . . ?
C28 C27 As26 119.2(3) . . ?
C32 C27 As26 120.5(3) . . ?
C27 C28 C29 120.2(4) . . ?
C27 C28 H28 119.9 . . ?
C29 C28 H28 119.9 . . ?
C28 C29 C30 119.4(4) . . ?
C28 C29 H29 120.3 . . ?
C30 C29 H29 120.3 . . ?
C31 C30 C29 120.3(4) . . ?
C31 C30 H30 119.8 . . ?
C29 C30 H30 119.8 . . ?
C30 C31 C32 120.2(4) . . ?
C30 C31 H31 119.9 . . ?
C32 C31 H31 119.9 . . ?
C31 C32 C27 119.6(4) . . ?
C31 C32 H32 120.2 . . ?
C27 C32 H32 120.2 . . ?
C34 C33 C38 120.3(3) . . ?
C34 C33 As26 121.4(3) . . ?
C38 C33 As26 118.3(3) . . ?
C35 C34 C33 120.2(4) . . ?
C35 C34 H34 119.9 . . ?
C33 C34 H34 119.9 . . ?
C34 C35 C36 120.0(4) . . ?
C34 C35 H35 120.0 . . ?
C36 C35 H35 120.0 . . ?
C37 C36 C35 119.8(4) . . ?
C37 C36 H36 120.1 . . ?
C35 C36 H36 120.1 . . ?
C36 C37 C38 120.7(4) . . ?
C36 C37 H37 119.6 . . ?
C38 C37 H37 119.6 . . ?
C37 C38 C33 119.0(4) . . ?
C37 C38 H38 120.5 . . ?
C33 C38 H38 120.5 . . ?
C40 C39 C44 120.7(4) . . ?
C40 C39 As26 120.7(3) . . ?
C44 C39 As26 118.6(3) . . ?
C39 C40 C41 120.2(4) . . ?
C39 C40 H40 119.9 . . ?
C41 C40 H40 119.9 . . ?
C42 C41 C40 119.5(4) . . ?
C42 C41 H41 120.2 . . ?
C40 C41 H41 120.2 . . ?
C41 C42 C43 120.4(4) . . ?
C41 C42 H42 119.8 . . ?
C43 C42 H42 119.8 . . ?
C39 C44 C43 119.1(4) . . ?
C39 C44 H44 120.5 . . ?
C43 C44 H44 120.5 . . ?
C42 C43 C44 120.1(4) . . ?
C42 C43 H43 119.9 . . ?
C44 C43 H43 119.9 . . ?
Cl1L C1L Cl1L 134(3) 2_756 . ?
Cl2M C1M Cl1M 133.4(16) . . ?
C1M Cl2M Cl2M 81.8(15) . 2_756 ?
Cl1N C1N Cl1N 160(2) . 2_756 ?

loop_
_geom_bond_atom_site_label_1
_geom_bond_atom_site_label_2
_geom_bond_distance
_geom_bond_site_symmetry_2
_geom_bond_publ_flag
N1 C5 1.342(5) . ?
N1 N2 1.354(4) . ?
N1 Pt25 2.020(3) . ?
N2 C3 1.340(5) . ?
C3 N4 1.362(6) . ?
C3 C17 1.512(6) . ?
N4 C5 1.335(5) . ?
C5 C6 1.455(6) . ?
C6 N7 1.351(5) . ?
C6 C8 1.378(6) . ?
N7 C11 1.342(5) . ?
N7 Pt25 2.010(3) . ?
C8 C9 1.387(6) . ?
C8 H8 0.9500 . ?
C9 C10 1.385(6) . ?
C9 H9 0.9500 . ?
C10 C11 1.388(6) . ?
C10 H10 0.9500 . ?
C11 C12 1.449(5) . ?
C12 N13 1.335(5) . ?
C12 N16 1.351(5) . ?
N13 C14 1.369(5) . ?
C14 N15 1.332(5) . ?
C14 C21 1.505(6) . ?
N15 N16 1.354(4) . ?
N16 Pt25 1.990(3) . ?
C17 C18 1.514(7) . ?
C17 C19 1.518(7) . ?
C17 C20 1.536(8) . ?
C18 H18A 0.9800 . ?
C18 H18B 0.9800 . ?
C18 H18C 0.9800 . ?
C19 H19A 0.9800 . ?
C19 H19B 0.9800 . ?
C19 H19C 0.9800 . ?
C20 H20A 0.9800 . ?
C20 H20B 0.9800 . ?
C20 H20C 0.9800 . ?
C21 C24 1.527(7) . ?
C21 C22 1.533(7) . ?
C21 C23 1.533(7) . ?
C22 H22A 0.9800 . ?
C22 H22B 0.9800 . ?
C22 H22C 0.9800 . ?
C23 H23A 0.9800 . ?
C23 H23B 0.9800 . ?
C23 H23C 0.9800 . ?
C24 H24A 0.9800 . ?
C24 H24B 0.9800 . ?
C24 H24C 0.9800 . ?
Pt25 As26 2.3650(4) . ?
As26 C33 1.937(4) . ?
As26 C39 1.937(4) . ?
As26 C27 1.940(4) . ?
C27 C28 1.385(6) . ?
C27 C32 1.390(5) . ?
C28 C29 1.388(6) . ?
C28 H28 0.9500 . ?
C29 C30 1.393(6) . ?
C29 H29 0.9500 . ?
C30 C31 1.380(6) . ?
C30 H30 0.9500 . ?
C31 C32 1.389(6) . ?
C31 H31 0.9500 . ?
C32 H32 0.9500 . ?
C33 C34 1.386(5) . ?
C33 C38 1.396(5) . ?
C34 C35 1.383(5) . ?
C34 H34 0.9500 . ?
C35 C36 1.390(6) . ?
C35 H35 0.9500 . ?
C36 C37 1.383(6) . ?
C36 H36 0.9500 . ?
C37 C38 1.393(5) . ?
C37 H37 0.9500 . ?
C38 H38 0.9500 . ?
C39 C40 1.380(5) . ?
C39 C44 1.383(5) . ?
C40 C41 1.392(5) . ?
C40 H40 0.9500 . ?
C41 C42 1.379(6) . ?
C41 H41 0.9500 . ?
C42 C43 1.385(6) . ?
C42 H42 0.9500 . ?
C44 C43 1.399(6) . ?
C44 H44 0.9500 . ?
C43 H43 0.9500 . ?
C1L Cl1L 1.717(15) 2_756 ?
C1L Cl1L 1.717(15) . ?
C1M Cl2M 1.730(17) . ?
C1M Cl1M 1.798(16) . ?
Cl2M Cl2M 1.79(6) 2_756 ?
C1N Cl1N 1.684(9) . ?
C1N Cl1N 1.684(9) 2_756 ?
